data_4511354
loop_
_publ_author_name
'Horiguchi, Masahiro'
'Okuhara, Shinichiro'
'Shimano, Eiji'
'Fujimoto, Daisuke'
'Takahashi, Hiroki'
'Tsue, Hirohito'
'Tamura, Rui'

_publ_section_title
;
 Mechanistic Flexibility of Solvent-Assisted Solid-to-Solid Polymorphic
 Transition Causing Preferential Enrichment:&#x00A0; Significant
 Contribution of \p/\p and CH/\p Interactions as Well as Hydrogen Bonds
;
_journal_issue 9
_journal_name_full 'Crystal Growth &amp; Design'
_journal_page_first 1643
_journal_paper_doi 10.1021/cg070083w
_journal_volume 7
_journal_year 2007
_chemical_formula_moiety 'C27 H33 Br N2 O7 S '
_chemical_formula_sum 'C27 H33 Br N2 O7 S'
_chemical_formula_weight 608.52
_space_group_IT_number 2
_symmetry_cell_setting triclinic
_symmetry_Int_Tables_number 2
_symmetry_space_group_name_Hall '-P 1'
_symmetry_space_group_name_H-M 'P -1'
_cell_angle_alpha 110.665(5)
_cell_angle_beta 100.549(6)
_cell_angle_gamma 82.736(7)
_cell_formula_units_Z 2
_cell_length_a 6.2494(4)
_cell_length_b 15.578(2)
_cell_length_c 15.620(2)
_cell_measurement_temperature 296.1
_cell_volume 1395.6(3)
_computing_cell_refinement 'MSC/AFC Diffractometer Control'
_computing_data_collection 'MSC/AFC Diffractometer Control'
_computing_data_reduction CrystalStructure
_computing_publication_material 'CrystalStructure 3.8.0'
_computing_structure_refinement CRYSTALS
_computing_structure_solution SIR92
_diffrn_measured_fraction_theta_full 0.849
_diffrn_measured_fraction_theta_max 0.849
_diffrn_measurement_device_type 'Rigaku AFC7'
_diffrn_measurement_method \w-2\q
_diffrn_radiation_type 'Mo K\a'
_diffrn_radiation_wavelength 0.71069
_diffrn_reflns_limit_h_max 0
_diffrn_reflns_limit_h_min -8
_diffrn_reflns_limit_k_max 19
_diffrn_reflns_limit_k_min -20
_diffrn_reflns_limit_l_max 20
_diffrn_reflns_limit_l_min -19
_diffrn_reflns_number 5914
_diffrn_reflns_theta_full 27.81
_diffrn_reflns_theta_max 27.81
_diffrn_standards_decay_% 0.00
_diffrn_standards_interval_count 0
_diffrn_standards_number 0
_exptl_absorpt_coefficient_mu 1.599
_exptl_absorpt_correction_type none
_exptl_crystal_colour colorless
_exptl_crystal_density_diffrn 1.448
_exptl_crystal_density_method 'not measured'
_exptl_crystal_description prism
_exptl_crystal_F_000 630.00
_exptl_crystal_size_max 0.50
_exptl_crystal_size_mid 0.50
_exptl_crystal_size_min 0.40
_refine_diff_density_max 0.84
_refine_diff_density_min -0.67
_refine_ls_extinction_method none
_refine_ls_goodness_of_fit_ref 0.968
_refine_ls_hydrogen_treatment refall
_refine_ls_number_parameters 375
_refine_ls_number_reflns 2311
_refine_ls_R_factor_gt 0.1072
_refine_ls_shift/su_max 0.0425
_refine_ls_structure_factor_coef F
_refine_ls_weighting_details 'w = 1/[0.0400Fo^2^ + 1.0000\s(Fo^2^)]'
_refine_ls_weighting_scheme calc
_refine_ls_wR_factor_ref 0.1877
_reflns_number_gt 2311
_reflns_number_total 5619
_reflns_threshold_expression F^2^>2.0\s(F^2^)
_cod_data_source_file cg070083wsi20070124_104941.cif
_cod_data_source_block '_NBMe3-OPh'
_cod_original_formula_sum 'C27 H33 Br N2 O7 S '
_cod_database_code 4511354

loop_
_symmetry_equiv_pos_site_id
_symmetry_equiv_pos_as_xyz
1 +X,+Y,+Z
2 -X,-Y,-Z

loop_
_atom_site_label
_atom_site_type_symbol
_atom_site_fract_x
_atom_site_fract_y
_atom_site_fract_z
_atom_site_U_iso_or_equiv
_atom_site_adp_type
_atom_site_occupancy
_atom_site_symmetry_multiplicity
_atom_site_calc_flag
_atom_site_refinement_flags
Br(1) Br 0.4242(5) -0.09182(14) 0.04387(17) 0.0948(10) Uani 1.00 1 d .
S(1) S 0.1486(5) 0.2837(2) 0.3549(2) 0.0312(10) Uani 1.00 1 d .
O(1) O -0.1017(18) 0.1939(7) -0.2614(9) 0.052(3) Uani 1.00 1 d .
O(2) O -0.4414(15) 0.3194(8) -0.2035(8) 0.049(3) Uani 1.00 1 d .
O(3) O -0.0249(15) 0.2879(6) -0.0228(7) 0.040(3) Uani 1.00 1 d .
O(4) O 0.7948(15) 0.5483(7) 0.1685(8) 0.044(3) Uani 1.00 1 d .
O(5) O 0.3169(16) 0.3488(7) 0.3660(9) 0.057(3) Uani 1.00 1 d .
O(6) O -0.0666(15) 0.3161(8) 0.3187(8) 0.048(3) Uani 1.00 1 d .
O(7) O 0.1456(17) 0.2587(8) 0.4367(7) 0.049(3) Uani 1.00 1 d .
N(1) N 0.7605(16) 0.4134(7) 0.1928(7) 0.024(3) Uani 1.00 1 d .
N(2) N 1.2978(15) 0.6179(8) 0.4026(8) 0.027(3) Uani 1.00 1 d .
C(1) C 0.008(2) 0.1181(10) -0.3127(10) 0.035(4) Uani 1.00 1 d .
C(2) C 0.177(2) 0.1354(12) -0.3479(12) 0.051(5) Uani 1.00 1 d .
C(3) C 0.307(3) 0.0616(14) -0.4097(14) 0.065(6) Uani 1.00 1 d .
C(4) C 0.243(3) -0.0327(13) -0.4286(13) 0.065(6) Uani 1.00 1 d .
C(5) C 0.078(3) -0.0486(12) -0.3935(14) 0.059(6) Uani 1.00 1 d .
C(6) C -0.038(2) 0.0284(10) -0.3320(11) 0.039(4) Uani 1.00 1 d .
C(7) C -0.236(2) 0.1833(10) -0.2002(11) 0.038(4) Uani 1.00 1 d .
C(8) C -0.326(2) 0.2749(11) -0.1426(11) 0.039(4) Uani 1.00 1 d .
C(9) C -0.142(2) 0.3303(9) -0.0867(11) 0.040(4) Uani 1.00 1 d .
C(10) C 0.175(2) 0.3242(10) 0.0260(11) 0.039(4) Uani 1.00 1 d .
C(11) C 0.260(2) 0.3959(10) 0.0204(10) 0.032(4) Uani 1.00 1 d .
C(12) C 0.456(2) 0.4266(9) 0.0709(11) 0.036(4) Uani 1.00 1 d .
C(13) C 0.567(2) 0.3864(8) 0.1349(9) 0.025(3) Uani 1.00 1 d .
C(14) C 0.478(2) 0.3126(10) 0.1427(11) 0.035(4) Uani 1.00 1 d .
C(15) C 0.281(2) 0.2801(11) 0.0872(12) 0.044(5) Uani 1.00 1 d .
C(16) C 0.8592(19) 0.4889(9) 0.2047(9) 0.024(3) Uani 1.00 1 d .
C(17) C 1.082(2) 0.5018(10) 0.2735(11) 0.037(4) Uani 1.00 1 d .
C(18) C 1.112(2) 0.6033(9) 0.3251(9) 0.027(3) Uani 1.00 1 d .
C(19) C 1.501(2) 0.5671(13) 0.3705(12) 0.052(5) Uani 1.00 1 d .
C(20) C 1.320(3) 0.7193(11) 0.4333(12) 0.060(5) Uani 1.00 1 d .
C(21) C 1.260(2) 0.5798(12) 0.4727(10) 0.046(4) Uani 1.00 1 d .
C(22) C 0.217(2) 0.1796(10) 0.2685(10) 0.035(4) Uani 1.00 1 d .
C(23) C 0.445(2) 0.1474(11) 0.2686(13) 0.053(5) Uani 1.00 1 d .
C(24) C 0.497(3) 0.0665(12) 0.1999(15) 0.063(6) Uani 1.00 1 d .
C(25) C 0.334(3) 0.0192(11) 0.1331(12) 0.057(6) Uani 1.00 1 d .
C(26) C 0.123(3) 0.0491(13) 0.1339(12) 0.058(6) Uani 1.00 1 d .
C(27) C 0.062(2) 0.1321(11) 0.1987(11) 0.045(5) Uani 1.00 1 d .
H(1) H 0.2068 0.1978 -0.3333 0.059 Uiso 1.00 1 c R
H(2) H 0.4256 0.0740 -0.4327 0.078 Uiso 1.00 1 c R
H(3) H 0.3215 -0.0843 -0.4660 0.071 Uiso 1.00 1 c R
H(4) H 0.0379 -0.1095 -0.4085 0.070 Uiso 1.00 1 c R
H(5) H -0.1557 0.0180 -0.3068 0.045 Uiso 1.00 1 c R
H(6) H -0.1527 0.1515 -0.1619 0.044 Uiso 1.00 1 c R
H(7) H -0.3535 0.1482 -0.2376 0.044 Uiso 1.00 1 c R
H(8) H -0.4162 0.2682 -0.1029 0.045 Uiso 1.00 1 c R
H(9) H -0.0452 0.3318 -0.1265 0.044 Uiso 1.00 1 c R
H(10) H -0.1954 0.3912 -0.0554 0.044 Uiso 1.00 1 c R
H(11) H 0.1771 0.4280 -0.0177 0.039 Uiso 1.00 1 c R
H(12) H 0.5189 0.4756 0.0640 0.044 Uiso 1.00 1 c R
H(13) H 0.5558 0.2824 0.1834 0.043 Uiso 1.00 1 c R
H(14) H 0.2181 0.2309 0.0941 0.055 Uiso 1.00 1 c R
H(15) H 0.8347 0.3730 0.2237 0.028 Uiso 1.00 1 c R
H(16) H 1.1946 0.4743 0.2371 0.045 Uiso 1.00 1 c R
H(17) H 1.0829 0.4717 0.3169 0.045 Uiso 1.00 1 c R
H(18) H 1.1436 0.6293 0.2826 0.031 Uiso 1.00 1 c R
H(19) H 0.9821 0.6329 0.3484 0.031 Uiso 1.00 1 c R
H(20) H 1.4873 0.5026 0.3464 0.059 Uiso 1.00 1 c R
H(21) H 1.6141 0.5813 0.4220 0.059 Uiso 1.00 1 c R
H(22) H 1.5350 0.5870 0.3239 0.059 Uiso 1.00 1 c R
H(23) H 1.3554 0.7386 0.3866 0.060 Uiso 1.00 1 c R
H(24) H 1.4331 0.7328 0.4848 0.060 Uiso 1.00 1 c R
H(25) H 1.1870 0.7510 0.4525 0.060 Uiso 1.00 1 c R
H(26) H 1.1272 0.6079 0.4943 0.053 Uiso 1.00 1 c R
H(27) H 1.3768 0.5941 0.5229 0.053 Uiso 1.00 1 c R
H(28) H 1.2511 0.5150 0.4473 0.053 Uiso 1.00 1 c R
H(29) H 0.5582 0.1815 0.3115 0.058 Uiso 1.00 1 c R
H(30) H 0.6440 0.0416 0.2035 0.080 Uiso 1.00 1 c R
H(31) H 0.0208 0.0152 0.0843 0.067 Uiso 1.00 1 c R
H(32) H -0.0870 0.1544 0.1989 0.054 Uiso 1.00 1 c R

loop_
_atom_site_aniso_label
_atom_site_aniso_U_11
_atom_site_aniso_U_22
_atom_site_aniso_U_33
_atom_site_aniso_U_12
_atom_site_aniso_U_13
_atom_site_aniso_U_23
Br(1) 0.186(2) 0.0363(12) 0.0747(18) -0.0035(13) 0.0824(18) 0.0037(11)
S(1) 0.032(2) 0.0266(19) 0.031(2) -0.0003(14) -0.0022(15) 0.0090(16)
O(1) 0.056(6) 0.033(6) 0.077(9) 0.015(5) 0.027(6) 0.027(6)
O(2) 0.044(6) 0.048(7) 0.055(8) 0.006(5) -0.009(5) 0.028(6)
O(3) 0.042(5) 0.030(5) 0.042(6) -0.020(4) -0.019(5) 0.012(5)
O(4) 0.034(5) 0.044(6) 0.060(8) -0.012(4) -0.020(5) 0.035(6)
O(5) 0.049(6) 0.030(6) 0.092(10) -0.008(5) -0.002(6) 0.023(6)
O(6) 0.035(5) 0.055(7) 0.052(7) 0.016(5) -0.006(5) 0.028(6)
O(7) 0.063(6) 0.059(7) 0.032(6) 0.012(5) 0.004(5) 0.029(6)
N(1) 0.029(6) 0.014(5) 0.027(6) -0.006(4) -0.012(5) 0.009(5)
N(2) 0.019(5) 0.032(6) 0.029(7) -0.004(4) -0.003(4) 0.011(5)
C(1) 0.034(8) 0.039(9) 0.034(9) 0.006(6) 0.001(6) 0.018(7)
C(2) 0.056(10) 0.036(10) 0.055(12) -0.003(8) 0.002(9) 0.011(9)
C(3) 0.061(11) 0.067(14) 0.065(14) -0.008(10) 0.005(10) 0.022(11)
C(4) 0.083(13) 0.039(10) 0.055(12) 0.020(9) 0.011(10) 0.002(9)
C(5) 0.066(11) 0.040(10) 0.070(13) -0.015(8) 0.026(10) 0.006(9)
C(6) 0.044(8) 0.025(8) 0.042(10) -0.008(6) 0.006(7) 0.002(7)
C(7) 0.035(7) 0.032(8) 0.042(10) -0.012(6) 0.004(7) 0.005(7)
C(8) 0.040(8) 0.036(8) 0.035(9) -0.001(7) 0.012(7) 0.003(7)
C(9) 0.049(9) 0.015(7) 0.045(10) 0.005(6) -0.007(7) 0.005(7)
C(10) 0.038(8) 0.022(8) 0.046(10) -0.000(6) -0.006(7) 0.004(7)
C(11) 0.040(8) 0.030(8) 0.028(8) -0.009(6) -0.006(6) 0.015(6)
C(12) 0.027(7) 0.020(7) 0.063(11) -0.013(6) -0.008(7) 0.020(7)
C(13) 0.032(7) 0.016(6) 0.028(8) 0.002(5) -0.000(6) 0.011(6)
C(14) 0.027(7) 0.039(9) 0.041(9) -0.004(6) -0.016(6) 0.026(7)
C(15) 0.055(10) 0.035(9) 0.047(10) -0.000(7) 0.002(8) 0.024(8)
C(16) 0.020(6) 0.021(7) 0.019(7) 0.005(5) -0.005(5) -0.000(6)
C(17) 0.026(7) 0.047(9) 0.038(9) 0.012(6) -0.001(6) 0.023(7)
C(18) 0.031(7) 0.030(7) 0.017(7) 0.003(6) 0.008(5) 0.006(6)
C(19) 0.018(7) 0.084(14) 0.047(11) -0.009(7) -0.015(7) 0.021(10)
C(20) 0.074(12) 0.039(10) 0.036(11) -0.016(8) -0.028(9) -0.012(8)
C(21) 0.059(10) 0.055(10) 0.017(8) -0.005(8) 0.000(7) 0.006(8)
C(22) 0.058(9) 0.035(8) 0.019(8) 0.011(7) 0.014(7) 0.018(6)
C(23) 0.046(9) 0.040(10) 0.059(12) 0.004(7) -0.007(8) 0.011(9)
C(24) 0.072(12) 0.035(10) 0.094(17) 0.013(9) 0.045(12) 0.026(11)
C(25) 0.118(17) 0.026(8) 0.033(10) -0.017(10) 0.034(11) 0.003(7)
C(26) 0.088(14) 0.052(11) 0.029(10) -0.035(11) 0.010(9) -0.002(8)
C(27) 0.043(8) 0.053(11) 0.038(10) -0.019(8) -0.002(7) 0.012(9)

loop_
_atom_type_symbol
_atom_type_description
_atom_type_scat_dispersion_real
_atom_type_scat_dispersion_imag
_atom_type_scat_source
C C 0.003 0.002
;
International Tables for Crystallography
(1992, Vol. C, Tables 4.2.6.8 and 6.1.1.4)
;
H H 0.000 0.000
;
International Tables for Crystallography
(1992, Vol. C, Table 6.1.1.4)
;
N N 0.006 0.003
;
International Tables for Crystallography
(1992, Vol. C, Tables 4.2.6.8 and 6.1.1.4)
;
O O 0.011 0.006
;
International Tables for Crystallography
(1992, Vol. C, Tables 4.2.6.8 and 6.1.1.4)
;
S S 0.125 0.123
;
International Tables for Crystallography
(1992, Vol. C, Tables 4.2.6.8 and 6.1.1.4)
;
Br Br -0.290 2.459
;
International Tables for Crystallography
(1992, Vol. C, Tables 4.2.6.8 and 6.1.1.4)
;

loop_
_geom_angle_atom_site_label_1
_geom_angle_atom_site_label_2
_geom_angle_atom_site_label_3
_geom_angle
_geom_angle_publ_flag
O(5) S(1) O(6) 111.0(7) yes
O(5) S(1) O(7) 114.9(7) yes
O(5) S(1) C(22) 106.8(7) yes
O(6) S(1) O(7) 112.6(7) yes
O(6) S(1) C(22) 105.6(6) yes
O(7) S(1) C(22) 105.2(7) yes
C(1) O(1) C(7) 118.3(14) yes
C(9) O(3) C(10) 116.5(13) yes
C(13) N(1) C(16) 125.5(12) yes
C(18) N(2) C(19) 111.5(10) yes
C(18) N(2) C(20) 102.6(11) yes
C(18) N(2) C(21) 111.5(11) yes
C(19) N(2) C(20) 110.2(13) yes
C(19) N(2) C(21) 103.9(13) yes
C(20) N(2) C(21) 117.3(12) yes
O(1) C(1) C(2) 115.0(15) yes
O(1) C(1) C(6) 125.7(15) yes
C(2) C(1) C(6) 119.3(13) yes
C(1) C(2) C(3) 122.4(17) yes
C(2) C(3) C(4) 114.8(19) yes
C(3) C(4) C(5) 122.2(16) yes
C(4) C(5) C(6) 119.4(17) yes
C(1) C(6) C(5) 121.9(17) yes
O(1) C(7) C(8) 110.8(14) yes
O(2) C(8) C(7) 107.6(12) yes
O(2) C(8) C(9) 108.1(14) yes
C(7) C(8) C(9) 108.6(11) yes
O(3) C(9) C(8) 109.3(14) yes
O(3) C(10) C(11) 126.0(15) yes
O(3) C(10) C(15) 113.7(15) yes
C(11) C(10) C(15) 120.2(13) yes
C(10) C(11) C(12) 121.9(15) yes
C(11) C(12) C(13) 120.4(15) yes
N(1) C(13) C(12) 126.0(14) yes
N(1) C(13) C(14) 115.9(13) yes
C(12) C(13) C(14) 118.1(11) yes
C(13) C(14) C(15) 120.2(16) yes
C(10) C(15) C(14) 119.0(17) yes
O(4) C(16) N(1) 127.2(11) yes
O(4) C(16) C(17) 117.9(12) yes
N(1) C(16) C(17) 114.9(13) yes
C(16) C(17) C(18) 110.4(11) yes
N(2) C(18) C(17) 111.8(11) yes
S(1) C(22) C(23) 118.2(10) yes
S(1) C(22) C(27) 121.9(11) yes
C(23) C(22) C(27) 119.7(13) yes
C(22) C(23) C(24) 117.9(14) yes
C(23) C(24) C(25) 120.2(17) yes
Br(1) C(25) C(24) 116.6(16) yes
Br(1) C(25) C(26) 121.8(13) yes
C(24) C(25) C(26) 121.5(15) yes
C(25) C(26) C(27) 120.7(16) yes
C(22) C(27) C(26) 119.6(15) yes

loop_
_geom_bond_atom_site_label_1
_geom_bond_atom_site_label_2
_geom_bond_distance
_geom_bond_publ_flag
Br(1) C(25) 1.894(16) yes
S(1) O(5) 1.498(13) yes
S(1) O(6) 1.461(10) yes
S(1) O(7) 1.465(14) yes
S(1) C(22) 1.766(14) yes
O(1) C(1) 1.354(17) yes
O(1) C(7) 1.44(2) yes
O(2) C(8) 1.41(2) yes
O(3) C(9) 1.43(2) yes
O(3) C(10) 1.410(16) yes
O(4) C(16) 1.24(2) yes
N(1) C(13) 1.386(15) yes
N(1) C(16) 1.336(18) yes
N(2) C(18) 1.490(16) yes
N(2) C(19) 1.479(17) yes
N(2) C(20) 1.50(2) yes
N(2) C(21) 1.48(2) yes
C(1) C(2) 1.37(2) yes
C(1) C(6) 1.38(2) yes
C(2) C(3) 1.47(2) yes
C(3) C(4) 1.48(3) yes
C(4) C(5) 1.34(3) yes
C(5) C(6) 1.45(2) yes
C(7) C(8) 1.496(19) yes
C(8) C(9) 1.47(2) yes
C(10) C(11) 1.33(2) yes
C(10) C(15) 1.39(2) yes
C(11) C(12) 1.369(18) yes
C(12) C(13) 1.40(2) yes
C(13) C(14) 1.39(2) yes
C(14) C(15) 1.408(19) yes
C(16) C(17) 1.581(17) yes
C(17) C(18) 1.519(19) yes
C(22) C(23) 1.45(2) yes
C(22) C(27) 1.38(2) yes
C(23) C(24) 1.39(2) yes
C(24) C(25) 1.39(2) yes
C(25) C(26) 1.34(3) yes
C(26) C(27) 1.39(2) yes

loop_
_geom_contact_atom_site_label_1
_geom_contact_atom_site_label_2
_geom_contact_distance
_geom_contact_site_symmetry_2
Br(1) C(15) 3.460(15) 2_655
O(1) C(20) 3.41(2) 2_665
O(2) O(4) 2.814(14) 2_565
O(2) C(18) 3.60(2) 2_665
O(2) C(19) 3.58(2) 2_665
O(4) O(2) 2.814(14) 2_565
O(4) C(11) 3.31(2) 2_665
O(5) C(17) 3.27(2) 1_455
O(5) C(21) 3.393(19) 1_455
O(5) C(21) 3.301(18) 2_766
O(6) N(1) 2.870(18) 1_455
O(6) C(14) 3.569(17) 1_455
O(6) C(17) 3.48(2) 1_455
O(6) C(21) 3.454(19) 2_666
O(7) C(5) 3.52(2) 2_555
O(7) C(20) 3.57(2) 2_766
O(7) C(21) 3.457(19) 2_666
N(1) O(6) 2.870(18) 1_655
N(1) C(19) 3.470(18) 1_455
C(3) C(5) 3.50(2) 2_554
C(5) O(7) 3.52(2) 2_555
C(5) C(3) 3.50(2) 2_554
C(11) O(4) 3.31(2) 2_665
C(14) O(6) 3.569(17) 1_655
C(15) Br(1) 3.460(15) 2_655
C(16) C(19) 3.52(2) 1_455
C(17) O(5) 3.27(2) 1_655
C(17) O(6) 3.48(2) 1_655
C(18) O(2) 3.60(2) 2_665
C(19) O(2) 3.58(2) 2_665
C(19) N(1) 3.470(18) 1_655
C(19) C(16) 3.52(2) 1_655
C(20) O(1) 3.41(2) 2_665
C(20) O(7) 3.57(2) 2_766
C(21) O(5) 3.393(19) 1_655
C(21) O(5) 3.301(18) 2_766
C(21) O(6) 3.454(19) 2_666
C(21) O(7) 3.457(19) 2_666
